data_1531831
loop_
_publ_author_name
'Liu, G.Y.'
'Rao, G.-H.'
'Feng, X.M.'
'Liu, W.F.'
'Ouyang, Z.W.'
'Yang, H.F.'
'Liang, J.K.'

_publ_section_title
;
 Structural transition and atomic ordering in the non-stoichiometric
 double perovskite Sr2 Fex Mo2-x O6
;
_journal_name_full 'Journal of Alloys Compd.'
_journal_page_first 42
_journal_page_last 47
_journal_volume 353
_journal_year 2003
_chemical_formula_sum 'Fe1.1 Mo0.9 O6 Sr2'
_chemical_name_systematic 'Sr2 (Fe1.1 Mo0.9) O6'
_space_group_IT_number 139
_symmetry_space_group_name_Hall '-I 4 2'
_symmetry_space_group_name_H-M 'I 4/m m m'
_cell_angle_alpha 90
_cell_angle_beta 90
_cell_angle_gamma 90
_cell_formula_units_Z 2
_cell_length_a 5.5659
_cell_length_b 5.5659
_cell_length_c 7.8929
_cell_volume 244.516
_citation_journal_id_ASTM JALCEU
_cod_data_source_file Liu_JALCEU_2003_1373.cif
_cod_data_source_block Fe1.1Mo0.9O6Sr2
_cod_original_cell_volume 244.5161
_cod_database_code 1531831

loop_
_symmetry_equiv_pos_as_xyz
x,y,z
-y,x,z
-x,-y,z
y,-x,z
x,-y,-z
y,x,-z
-x,y,-z
-y,-x,-z
-x,-y,-z
y,-x,-z
x,y,-z
-y,x,-z
-x,y,z
-y,-x,z
x,-y,z
y,x,z
x+1/2,y+1/2,z+1/2
-y+1/2,x+1/2,z+1/2
-x+1/2,-y+1/2,z+1/2
y+1/2,-x+1/2,z+1/2
x+1/2,-y+1/2,-z+1/2
y+1/2,x+1/2,-z+1/2
-x+1/2,y+1/2,-z+1/2
-y+1/2,-x+1/2,-z+1/2
-x+1/2,-y+1/2,-z+1/2
y+1/2,-x+1/2,-z+1/2
x+1/2,y+1/2,-z+1/2
-y+1/2,x+1/2,-z+1/2
-x+1/2,y+1/2,z+1/2
-y+1/2,-x+1/2,z+1/2
x+1/2,-y+1/2,z+1/2
y+1/2,x+1/2,z+1/2

loop_
_atom_site_label
_atom_site_type_symbol
_atom_site_fract_x
_atom_site_fract_y
_atom_site_fract_z
_atom_site_occupancy
_atom_site_U_iso_or_equiv
Mo2 Mo+5 0 0 0.5 0.8048 0.0
Fe2 Fe+3 0 0 0.5 0.1952 0.0
O1 O-2 0.2538 0.2538 0 1 0.0
Fe1 Fe+3 0 0 0 0.9048 0.0
Sr1 Sr+2 0.5 0 0.25 1 0.0
Mo1 Mo+5 0 0 0 0.0952 0.0
O2 O-2 0 0 0.2465 1 0.0
